data_2009781
loop_
_publ_author_name
'Hu, S.-Z.'
'Shi, D.-S.'
'Huang, Y.-Q.'
'Li, S.-X.'
'Yang, Y.-C.'

_publ_section_title
;
 A 1:2 addition compound of cadmium bromide with
 3-methyl-4-nitropyridine <i>N</i>-oxide
;
_journal_issue 6
_journal_name_full 'Acta Crystallographica Section C'
_journal_page_first 893
_journal_page_last 895
_journal_paper_doi 10.1107/S0108270193011473
_journal_volume 50
_journal_year 1994
_chemical_formula_moiety 'Cd1 Br2 (C6 H6 N2 O3 )2'
_chemical_formula_sum 'C12 H12 Br2 Cd N4 O6'
_chemical_formula_weight 580.47
_space_group_IT_number 43
_space_group_name_Hall 'F 2 -2d'
_space_group_name_H-M_alt 'F d d 2'
_symmetry_cell_setting orthorhombic
_symmetry_space_group_name_Hall 'F 2 -2d'
_symmetry_space_group_name_H-M 'F d d 2'
_atom_type_scat_source IntTabIV
_cell_angle_alpha 90.
_cell_angle_beta 90.
_cell_angle_gamma 90.
_cell_formula_units_Z 8
_cell_length_a 15.743(5)
_cell_length_b 57.01(3)
_cell_length_c 3.9620(10)
_cell_measurement_reflns_used 25
_cell_measurement_temperature 296
_cell_measurement_theta_max 25
_cell_measurement_theta_min 13
_cell_volume 3556(2)
_diffrn_measurement_device 'Enraf-Nonius CAD-4'
_diffrn_measurement_method \q/2\q
_diffrn_radiation_type MoK\a
_diffrn_radiation_wavelength 0.71073
_diffrn_reflns_limit_h_max 19
_diffrn_reflns_limit_h_min 0
_diffrn_reflns_limit_k_max 70
_diffrn_reflns_limit_k_min 0
_diffrn_reflns_limit_l_max 4
_diffrn_reflns_limit_l_min 0
_diffrn_reflns_number 1050
_diffrn_reflns_theta_max 26
_diffrn_standards_decay_% 1.5
_diffrn_standards_interval_time 60
_diffrn_standards_number 2
_exptl_absorpt_coefficient_mu 5.71
_exptl_absorpt_correction_T_max 1.1755
_exptl_absorpt_correction_T_min 0.8054
_exptl_absorpt_correction_type 'empirical (DIFABS; Walker & Stuart, 1983)'
_exptl_crystal_colour 'pale yellow'
_exptl_crystal_density_diffrn 2.168
_exptl_crystal_description needle
_exptl_crystal_size_max 0.50
_exptl_crystal_size_mid 0.10
_exptl_crystal_size_min 0.08
_refine_diff_density_max 0.527
_refine_diff_density_min -0.706
_refine_ls_extinction_method none
_refine_ls_goodness_of_fit_obs 1.208
_refine_ls_hydrogen_treatment noref
_refine_ls_number_parameters 113
_refine_ls_number_reflns 887
_refine_ls_R_factor_obs 0.036
_refine_ls_shift/esd_max 0
_refine_ls_structure_factor_coef F
_refine_ls_weighting_details 'w = 1/[\s^2^(F~o~)+(0.01F~o~)^2^+1.0]'
_refine_ls_weighting_scheme calc
_refine_ls_wR_factor_obs 0.038
_reflns_number_observed 887
_reflns_number_total 1050
_reflns_observed_criterion I>3\s(I)
_cod_data_source_file hl1040.cif
_cod_data_source_block hl1040_structure_1_of_1
_cod_depositor_comments
;

    Adding symmetry operators
        -x+1/2,-y+1/2,z
        -x+1/2,-y,z+1/2
        -x+1/4,y+3/4,z+3/4
        -x+3/4,y+1/4,z+3/4
        -x+3/4,y+3/4,z+1/4
        -x,-y+1/2,z+1/2
        x+1/2,y+1/2,z
        x+1/2,y,z+1/2
        x+1/4,-y+3/4,z+3/4
        x+3/4,-y+1/4,z+3/4
        x+3/4,-y+3/4,z+1/4
        x,y+1/2,z+1/2
    to the list given in _symmetry_equiv_pos_as_xyz, because:

    a) Updated list of symmetry operators forms a full group of symmetry
       operators of spacegroup 'F d d 2';

    b) Calculated summary chemical formula is now the same as given by
       the authors of publication;

    c) Large crystal voids (up to 14.7 angstroms in diameter), which are
       found in the structure of previous revisions, have disappeared.

    Andrius Merkys
    2014-07-01


The following automatic conversions were performed:

'_refine_ls_weighting_scheme' value
'1/[\s^2^(F~o~)+(0.01F~o~)^2^+1.0]' was changed to 'calc'. New tag
'_refine_ls_weighting_details' was created. The value of the new tag
was set to 'w = 1/[\s^2^(F~o~)+(0.01F~o~)^2^+1.0]'.

Automatic conversion script
Id: cif_fix_values 3143 2015-03-26 13:38:13Z robertas 
;
_cod_original_cell_volume 3556.0(3.6)
_cod_original_formula_sum 'C12 H12 Br2 Cd1 N4 O6'
_cod_database_code 2009781

loop_
_symmetry_equiv_pos_as_xyz
x,y,z
-x,-y,z
1/4+x,1/4-y,1/4+z
1/4-x,1/4+y,1/4+z
-x+1/2,-y+1/2,z
-x+1/2,-y,z+1/2
-x+1/4,y+3/4,z+3/4
-x+3/4,y+1/4,z+3/4
-x+3/4,y+3/4,z+1/4
-x,-y+1/2,z+1/2
x+1/2,y+1/2,z
x+1/2,y,z+1/2
x+1/4,-y+3/4,z+3/4
x+3/4,-y+1/4,z+3/4
x+3/4,-y+3/4,z+1/4
x,y+1/2,z+1/2

loop_
_atom_site_label
_atom_site_fract_x
_atom_site_fract_y
_atom_site_fract_z
Cd .000 .000 .2305
Br .04591(6) .03092(2) .7161(4)
O1 .1399(4) -.01349(9) .222(3)
O2 .3321(7) -.0939(2) .905(4)
O3 .2373(7) -.11380(10) .708(5)
N1 .1673(5) -.03300(10) .359(2)
N2 .2692(6) -.09560(10) .749(4)
C1 .2412(6) -.0325(2) .533(3)
C2 .2723(6) -.0533(2) .663(3)
C3 .2288(6) -.0742(2) .612(3)
C4 .1515(6) -.0745(2) .446(3)
C5 .1236(6) -.0535(2) .316(3)
C6 .0949(8) -.0956(2) .393(4)
H1 .2714 -.0180 .5641
H2 .3141 -.0501 .8295
H5 .0708 -.0532 .1927
H61 .1216 -.1091 .5154
H62 .0424 -.0929 .5110
H63 .0891 -.0988 .1768

loop_
_geom_angle_atom_site_label_1
_geom_angle_atom_site_label_2
_geom_angle_atom_site_label_3
_geom_angle_site_symmetry_1
_geom_angle_site_symmetry_3
_geom_angle
_geom_angle_publ_flag
Br Cd Br . 2_554 178.35(5) yes
Br Cd Br . 1_554 92.22(2) yes
Br Cd Br . 2 89.43(5) yes
Br Cd Br 2_554 1_554 86.14(5) yes
O1 Cd Br . . 88.4(2) yes
O1 Cd Br . 2_554 91.5(2) yes
O1 Cd Br . 1_554 87.3(2) yes
O1 Cd Br . 2 92.7(2) yes
O1 Cd O1 . 2 178.4(5) yes
Cd Br Cd . 1_556 92.22(2) yes
Cd O1 N1 . . 125.5(8) yes
O1 N1 C1 . . 118.6(7) yes
O1 N1 C5 . . 120.5(7) yes
O2 N2 O3 . . 121.0(10) yes
O2 N2 C3 . . 119.0(10) yes
C1 N1 C5 . . 120.8(7) yes
O3 N2 C3 . . 120.0(10) yes
N1 C1 C2 . . 118.7(8) yes
N2 C3 C2 . . 116.4(9) yes
N2 C3 C4 . . 123.0(9) yes
C1 C2 C3 . . 120.5(9) yes
C2 C3 C4 . . 120.6(8) yes
C3 C4 C5 . . 116.8(8) yes
C3 C4 C6 . . 126.2(9) yes
C5 C4 C6 . . 117.0(10) yes
N1 C5 C4 . . 122.5(9) yes
N1 C1 H1 . . 120.6(9) no
C2 C1 H1 . . 121.0(10) no
C1 C2 H2 . . 110.3(9) no
C3 C2 H2 . . 127.0(10) no
N1 C5 H5 . . 118.7(9) no
C4 C5 H5 . . 118.8(8) no
C4 C6 H61 . . 107(2) no
C4 C6 H62 . . 108.1(9) no
C4 C6 H63 . . 111.0(10) no
H61 C6 H62 . . 104.0(10) no
H61 C6 H63 . . 111(2) no
H62 C6 H63 . . 115.0(10) no

loop_
_geom_bond_atom_site_label_1
_geom_bond_atom_site_label_2
_geom_bond_site_symmetry_2
_geom_bond_distance
_geom_bond_publ_flag
Cd Br 2_554 2.7080(10) yes
Cd Br . 2.7900(10) yes
Cd O1 . 2.333(5) yes
O1 N1 . 1.309(9) yes
O2 N2 . 1.172(15) yes
C2 C3 . 1.392(13) yes
C3 C4 . 1.385(14) yes
C4 C5 . 1.371(13) yes
C4 C6 . 1.515(13) yes
O3 N2 . 1.166(12) yes
N1 C1 . 1.351(12) yes
N1 C5 . 1.370(10) yes
N2 C3 . 1.476(12) yes
C1 C2 . 1.379(13) yes
C1 H1 . 0.962(9) no
C2 H2 . 0.96(2) no
C5 H5 . 0.963(9) no
C6 H61 . 1.000(10) no
C6 H62 . 0.960(10) no
C6 H63 . 0.890(10) no
